data_1513225
loop_
_publ_author_name
'Zheng, Heng'
'Chen, Qiong'
'Zhang, Mengke'
'Lai, Yongji'
'Lei, Liang'
'Shu, Penghua'
'Zhang, Jinwen'
'Xue, Yongbo'
'Luo, Zengwei'
'Li, Yan'
'Yao, Guangmin'
'Zhang, Yonghui'

_publ_section_title
;
 Cytotoxic ent-Kaurane Diterpenoids from Salvia cavaleriei.
;
_journal_issue 12
_journal_name_full 'Journal of natural products'
_journal_page_first 2253
_journal_page_last 2262
_journal_paper_doi 10.1021/np400600c
_journal_volume 76
_journal_year 2013
_chemical_absolute_configuration ad
_chemical_formula_sum 'C22 H32 O7'
_chemical_formula_weight 408.48
_chemical_name_systematic
; 
 ? 
;
_space_group_IT_number 19
_symmetry_cell_setting orthorhombic
_symmetry_space_group_name_Hall 'P 2ac 2ab'
_symmetry_space_group_name_H-M 'P 21 21 21'
_atom_sites_solution_hydrogens geom
_atom_sites_solution_primary direct
_atom_sites_solution_secondary difmap
_audit_creation_method SHELXL-97
_cell_angle_alpha 90.00
_cell_angle_beta 90.00
_cell_angle_gamma 90.00
_cell_formula_units_Z 4
_cell_length_a 7.57840(10)
_cell_length_b 10.6565(2)
_cell_length_c 26.4145(5)
_cell_measurement_reflns_used 9947
_cell_measurement_temperature 296(2)
_cell_measurement_theta_max 62.64
_cell_measurement_theta_min 3.35
_cell_volume 2133.21(6)
_computing_cell_refinement 'Bruker SAINT'
_computing_data_collection 'Bruker APEX2'
_computing_data_reduction 'Bruker SAINT'
_computing_molecular_graphics 'Bruker SHELXTL'
_computing_publication_material 'Bruker SHELXTL'
_computing_structure_refinement 'SHELXL-97 (Sheldrick, 2008)'
_computing_structure_solution 'SHELXS-97 (Sheldrick, 2008)'
_diffrn_ambient_temperature 296(2)
_diffrn_measured_fraction_theta_full 0.994
_diffrn_measured_fraction_theta_max 0.994
_diffrn_measurement_device_type 'Bruker APEX-II CCD'
_diffrn_measurement_method '\f and \w scans'
_diffrn_radiation_monochromator graphite
_diffrn_radiation_source 'fine-focus sealed tube'
_diffrn_radiation_type CuK\a
_diffrn_radiation_wavelength 1.54178
_diffrn_reflns_av_R_equivalents 0.0296
_diffrn_reflns_av_sigmaI/netI 0.0233
_diffrn_reflns_limit_h_max 7
_diffrn_reflns_limit_h_min -8
_diffrn_reflns_limit_k_max 12
_diffrn_reflns_limit_k_min -11
_diffrn_reflns_limit_l_max 27
_diffrn_reflns_limit_l_min -30
_diffrn_reflns_number 13794
_diffrn_reflns_theta_full 62.80
_diffrn_reflns_theta_max 62.80
_diffrn_reflns_theta_min 3.35
_exptl_absorpt_coefficient_mu 0.774
_exptl_absorpt_correction_T_max 0.8606
_exptl_absorpt_correction_T_min 0.7882
_exptl_absorpt_correction_type none
_exptl_crystal_density_diffrn 1.272
_exptl_crystal_density_method 'not measured'
_exptl_crystal_F_000 880
_exptl_crystal_size_max 0.32
_exptl_crystal_size_mid 0.20
_exptl_crystal_size_min 0.20
_refine_diff_density_max 0.221
_refine_diff_density_min -0.163
_refine_diff_density_rms 0.026
_refine_ls_abs_structure_details 'Flack H D (1983), Acta Cryst. A39, 876-881'
_refine_ls_abs_structure_Flack -0.1(2)
_refine_ls_extinction_coef 0.0010(3)
_refine_ls_extinction_expression Fc^*^=kFc[1+0.001xFc^2^\l^3^/sin(2\q)]^-1/4^
_refine_ls_extinction_method SHELXL
_refine_ls_goodness_of_fit_ref 1.013
_refine_ls_hydrogen_treatment mixed
_refine_ls_matrix_type full
_refine_ls_number_parameters 275
_refine_ls_number_reflns 3390
_refine_ls_number_restraints 3
_refine_ls_restrained_S_all 1.013
_refine_ls_R_factor_all 0.0340
_refine_ls_R_factor_gt 0.0335
_refine_ls_shift/su_max 0.000
_refine_ls_shift/su_mean 0.000
_refine_ls_structure_factor_coef Fsqd
_refine_ls_weighting_details 'calc w=1/[\s^2^(Fo^2^)+(0.0524P)^2^+0.3269P] where P=(Fo^2^+2Fc^2^)/3'
_refine_ls_weighting_scheme calc
_refine_ls_wR_factor_gt 0.0923
_refine_ls_wR_factor_ref 0.0928
_reflns_number_gt 3332
_reflns_number_total 3390
_reflns_threshold_expression >2sigma(I)
_cod_data_source_file np400600c_si_004.cif
_cod_data_source_block cu_120308b_0m
_cod_depositor_comments
;
The following automatic conversions were performed:

'_symmetry_cell_setting' value 'Orthorhombic' changed to
'orthorhombic' according to
/home/saulius/struct/CIF-dictionaries/cif_core.dic dictionary named
'cif_core.dic' version 2.4.2 from 2011-04-26.

Automatic conversion script
Id: cif_fix_values 1891 2012-01-12 08:04:46Z andrius 
;
_cod_original_sg_symbol_H-M P2(1)2(1)2(1)
_cod_database_code 1513225

loop_
_symmetry_equiv_pos_as_xyz
'x, y, z'
'x+1/2, -y+1/2, -z'
'-x, y+1/2, -z+1/2'
'-x+1/2, -y, z+1/2'

loop_
_atom_site_label
_atom_site_type_symbol
_atom_site_fract_x
_atom_site_fract_y
_atom_site_fract_z
_atom_site_U_iso_or_equiv
_atom_site_adp_type
_atom_site_occupancy
_atom_site_symmetry_multiplicity
_atom_site_calc_flag
_atom_site_refinement_flags
C1 C 0.4158(3) 0.17306(18) 0.05798(7) 0.0579(4) Uani 1 1 d .
H1A H 0.3151 0.1391 0.0399 0.069 Uiso 1 1 calc R
H1B H 0.3836 0.2556 0.0704 0.069 Uiso 1 1 calc R
C2 C 0.5712(3) 0.18538(19) 0.02156(8) 0.0644(5) Uani 1 1 d .
H2A H 0.5369 0.2386 -0.0066 0.077 Uiso 1 1 calc R
H2B H 0.6685 0.2259 0.0389 0.077 Uiso 1 1 calc R
C3 C 0.6324(2) 0.0612(2) 0.00140(7) 0.0616(5) Uani 1 1 d .
H3 H 0.7401 0.0747 -0.0184 0.074 Uiso 1 1 calc R
C4 C 0.6699(2) -0.0399(2) 0.04154(7) 0.0592(5) Uani 1 1 d .
C5 C 0.5200(2) -0.04129(16) 0.08207(6) 0.0492(4) Uani 1 1 d .
H5 H 0.4168 -0.0745 0.0642 0.059 Uiso 1 1 calc R
C6 C 0.5512(2) -0.13362(18) 0.12548(7) 0.0572(4) Uani 1 1 d .
H6A H 0.5968 -0.2118 0.1120 0.069 Uiso 1 1 calc R
H6B H 0.6388 -0.0994 0.1484 0.069 Uiso 1 1 calc R
C7 C 0.3817(2) -0.15925(16) 0.15445(7) 0.0521(4) Uani 1 1 d .
H7 H 0.2988 -0.1998 0.1312 0.062 Uiso 1 1 calc R
C8 C 0.2925(2) -0.04295(15) 0.17555(6) 0.0469(4) Uani 1 1 d .
C9 C 0.2811(2) 0.05942(15) 0.13249(6) 0.0459(4) Uani 1 1 d .
H9 H 0.2025 0.0230 0.1069 0.055 Uiso 1 1 calc R
C10 C 0.4585(2) 0.08757(16) 0.10324(6) 0.0493(4) Uani 1 1 d .
C11 C 0.1861(3) 0.17743(16) 0.15054(7) 0.0566(4) Uani 1 1 d .
C12 C 0.2088(3) 0.21705(18) 0.20520(8) 0.0662(5) Uani 1 1 d .
H12A H 0.1123 0.2719 0.2148 0.079 Uiso 1 1 calc R
H12B H 0.3181 0.2636 0.2088 0.079 Uiso 1 1 calc R
C13 C 0.2123(3) 0.10284(18) 0.24046(7) 0.0619(5) Uani 1 1 d .
H13 H 0.2205 0.1280 0.2761 0.074 Uiso 1 1 calc R
C14 C 0.3607(2) 0.01419(18) 0.22585(6) 0.0565(4) Uani 1 1 d .
H14 H 0.4723 0.0590 0.2211 0.068 Uiso 1 1 calc R
C15 C 0.1007(2) -0.07081(16) 0.19164(6) 0.0513(4) Uani 1 1 d .
C16 C 0.0505(3) 0.02350(19) 0.23083(7) 0.0578(4) Uani 1 1 d .
C17 C -0.1099(3) 0.0340(2) 0.25014(9) 0.0764(6) Uani 1 1 d .
H17A H -0.1994 -0.0194 0.2393 0.092 Uiso 1 1 calc R
H17B H -0.1332 0.0948 0.2745 0.092 Uiso 1 1 calc R
C18 C 0.8551(3) -0.0129(3) 0.06300(9) 0.0817(7) Uani 1 1 d .
H18A H 0.8814 -0.0720 0.0894 0.123 Uiso 1 1 calc R
H18B H 0.8583 0.0707 0.0765 0.123 Uiso 1 1 calc R
H18C H 0.9410 -0.0205 0.0365 0.123 Uiso 1 1 calc R
C19 C 0.6788(3) -0.1690(2) 0.01589(9) 0.0750(6) Uani 1 1 d .
H19A H 0.7514 -0.1637 -0.0138 0.113 Uiso 1 1 calc R
H19B H 0.5621 -0.1951 0.0065 0.113 Uiso 1 1 calc R
H19C H 0.7285 -0.2289 0.0390 0.113 Uiso 1 1 calc R
C20 C 0.5958(3) 0.1543(2) 0.13659(8) 0.0657(5) Uani 1 1 d .
H20A H 0.6886 0.1870 0.1156 0.099 Uiso 1 1 calc R
H20B H 0.6444 0.0956 0.1604 0.099 Uiso 1 1 calc R
H20C H 0.5403 0.2219 0.1546 0.099 Uiso 1 1 calc R
C1' C 0.5367(4) -0.0105(2) -0.08048(8) 0.0753(6) Uani 1 1 d .
C2' C 0.3796(5) -0.0375(3) -0.11170(9) 0.1116(10) Uani 1 1 d .
H2'1 H 0.3732 0.0215 -0.1391 0.167 Uiso 1 1 calc R
H2'2 H 0.2754 -0.0307 -0.0912 0.167 Uiso 1 1 calc R
H2'3 H 0.3880 -0.1210 -0.1251 0.167 Uiso 1 1 calc R
H7A H 0.504(5) -0.020(3) 0.3242(12) 0.167 Uiso 1 1 d D
H7B H 0.621(3) 0.013(4) 0.3603(14) 0.167 Uiso 1 1 d D
O1 O 0.6863(3) -0.0137(2) -0.09495(7) 0.1110(7) Uani 1 1 d .
O2 O 0.49251(17) 0.01831(14) -0.03297(4) 0.0639(3) Uani 1 1 d .
O3 O 0.4142(2) -0.24434(13) 0.19548(5) 0.0720(4) Uani 1 1 d .
H3A H 0.4361 -0.3143 0.1842 0.108 Uiso 1 1 calc R
O4 O 0.0917(2) 0.23512(14) 0.12212(6) 0.0782(4) Uani 1 1 d .
O6 O 0.3743(2) -0.07891(15) 0.26429(5) 0.0731(4) Uani 1 1 d .
H6 H 0.4024 -0.1461 0.2515 0.110 Uiso 1 1 calc R
O5 O 0.00796(18) -0.15301(13) 0.17496(5) 0.0659(4) Uani 1 1 d .
O7 O 0.5265(3) 0.03382(18) 0.34611(8) 0.1000(6) Uani 1 1 d D

loop_
_atom_site_aniso_label
_atom_site_aniso_U_11
_atom_site_aniso_U_22
_atom_site_aniso_U_33
_atom_site_aniso_U_23
_atom_site_aniso_U_13
_atom_site_aniso_U_12
C1 0.0655(11) 0.0513(9) 0.0569(10) 0.0126(8) -0.0031(8) -0.0021(9)
C2 0.0680(12) 0.0655(12) 0.0599(10) 0.0184(9) -0.0028(9) -0.0106(9)
C3 0.0474(9) 0.0784(12) 0.0592(10) 0.0145(10) 0.0021(8) -0.0104(9)
C4 0.0438(9) 0.0734(12) 0.0605(10) 0.0121(9) -0.0013(8) 0.0007(8)
C5 0.0409(8) 0.0541(9) 0.0525(9) 0.0095(7) -0.0071(7) -0.0019(7)
C6 0.0534(10) 0.0569(10) 0.0614(10) 0.0122(9) -0.0050(8) 0.0071(8)
C7 0.0554(9) 0.0477(8) 0.0531(9) 0.0117(8) -0.0044(8) 0.0015(8)
C8 0.0476(8) 0.0477(8) 0.0454(8) 0.0068(7) -0.0079(7) -0.0026(7)
C9 0.0469(8) 0.0448(8) 0.0460(8) 0.0060(7) -0.0090(7) -0.0029(7)
C10 0.0501(9) 0.0493(9) 0.0486(9) 0.0087(7) -0.0080(7) -0.0069(7)
C11 0.0611(10) 0.0456(9) 0.0630(10) 0.0092(8) -0.0029(9) -0.0010(8)
C12 0.0783(12) 0.0529(10) 0.0673(11) -0.0085(9) 0.0029(11) 0.0002(10)
C13 0.0740(12) 0.0620(11) 0.0498(9) -0.0069(8) -0.0041(9) -0.0017(10)
C14 0.0575(10) 0.0650(11) 0.0471(9) 0.0057(8) -0.0119(7) -0.0061(9)
C15 0.0514(9) 0.0528(9) 0.0496(9) 0.0124(8) -0.0074(7) -0.0017(8)
C16 0.0622(11) 0.0615(11) 0.0498(9) 0.0092(8) 0.0010(8) 0.0057(8)
C17 0.0710(13) 0.0818(14) 0.0764(13) 0.0117(12) 0.0081(11) 0.0135(11)
C18 0.0454(10) 0.1159(19) 0.0839(14) 0.0207(14) -0.0051(9) -0.0025(11)
C19 0.0705(13) 0.0801(14) 0.0744(13) 0.0099(11) 0.0136(11) 0.0144(11)
C20 0.0626(11) 0.0715(12) 0.0631(11) 0.0035(9) -0.0080(9) -0.0246(10)
C1' 0.0962(16) 0.0752(13) 0.0545(11) 0.0089(10) 0.0115(11) 0.0003(12)
C2' 0.147(3) 0.127(2) 0.0610(14) -0.0009(15) -0.0161(16) -0.025(2)
O1 0.1170(15) 0.1336(17) 0.0824(11) 0.0038(11) 0.0439(11) 0.0155(14)
O2 0.0575(7) 0.0877(9) 0.0465(6) 0.0067(6) 0.0004(5) -0.0048(7)
O3 0.0957(10) 0.0566(7) 0.0636(8) 0.0216(6) 0.0067(8) 0.0148(8)
O4 0.0911(11) 0.0657(8) 0.0779(9) 0.0145(7) -0.0040(8) 0.0270(8)
O6 0.0899(10) 0.0780(9) 0.0513(7) 0.0118(7) -0.0190(7) 0.0018(8)
O5 0.0580(7) 0.0676(8) 0.0722(8) 0.0016(7) -0.0037(6) -0.0157(7)
O7 0.1117(15) 0.0812(11) 0.1072(14) -0.0064(10) -0.0375(11) -0.0060(10)

loop_
_atom_type_symbol
_atom_type_description
_atom_type_scat_dispersion_real
_atom_type_scat_dispersion_imag
_atom_type_scat_source
C C 0.0181 0.0091 'International Tables Vol C Tables 4.2.6.8 and 6.1.1.4'
H H 0.0000 0.0000 'International Tables Vol C Tables 4.2.6.8 and 6.1.1.4'
O O 0.0492 0.0322 'International Tables Vol C Tables 4.2.6.8 and 6.1.1.4'

loop_
_geom_angle_atom_site_label_1
_geom_angle_atom_site_label_2
_geom_angle_atom_site_label_3
_geom_angle
C2 C1 C10 112.24(16)
C2 C1 H1A 109.2
C10 C1 H1A 109.2
C2 C1 H1B 109.2
C10 C1 H1B 109.2
H1A C1 H1B 107.9
C3 C2 C1 112.73(16)
C3 C2 H2A 109.0
C1 C2 H2A 109.0
C3 C2 H2B 109.0
C1 C2 H2B 109.0
H2A C2 H2B 107.8
O2 C3 C2 105.70(16)
O2 C3 C4 109.96(15)
C2 C3 C4 115.49(16)
O2 C3 H3 108.5
C2 C3 H3 108.5
C4 C3 H3 108.5
C19 C4 C3 109.35(16)
C19 C4 C18 106.84(19)
C3 C4 C18 106.89(17)
C19 C4 C5 109.07(16)
C3 C4 C5 110.19(15)
C18 C4 C5 114.35(16)
C6 C5 C10 110.18(14)
C6 C5 C4 114.06(14)
C10 C5 C4 117.18(14)
C6 C5 H5 104.7
C10 C5 H5 104.7
C4 C5 H5 104.7
C7 C6 C5 111.24(14)
C7 C6 H6A 109.4
C5 C6 H6A 109.4
C7 C6 H6B 109.4
C5 C6 H6B 109.4
H6A C6 H6B 108.0
O3 C7 C8 108.38(14)
O3 C7 C6 110.41(15)
C8 C7 C6 114.48(15)
O3 C7 H7 107.8
C8 C7 H7 107.8
C6 C7 H7 107.8
C7 C8 C15 111.31(14)
C7 C8 C14 119.16(14)
C15 C8 C14 98.81(14)
C7 C8 C9 108.93(13)
C15 C8 C9 106.23(12)
C14 C8 C9 111.38(13)
C11 C9 C8 111.75(13)
C11 C9 C10 113.44(13)
C8 C9 C10 115.90(13)
C11 C9 H9 104.8
C8 C9 H9 104.8
C10 C9 H9 104.8
C1 C10 C20 108.30(14)
C1 C10 C5 107.87(14)
C20 C10 C5 114.29(15)
C1 C10 C9 108.28(14)
C20 C10 C9 112.58(14)
C5 C10 C9 105.27(13)
O4 C11 C12 121.26(18)
O4 C11 C9 120.38(17)
C12 C11 C9 118.32(15)
C11 C12 C13 111.10(15)
C11 C12 H12A 109.4
C13 C12 H12A 109.4
C11 C12 H12B 109.4
C13 C12 H12B 109.4
H12A C12 H12B 108.0
C16 C13 C14 102.12(15)
C16 C13 C12 109.16(17)
C14 C13 C12 110.62(17)
C16 C13 H13 111.5
C14 C13 H13 111.5
C12 C13 H13 111.5
O6 C14 C13 107.81(15)
O6 C14 C8 111.21(15)
C13 C14 C8 102.45(14)
O6 C14 H14 111.7
C13 C14 H14 111.7
C8 C14 H14 111.7
O5 C15 C16 126.44(17)
O5 C15 C8 126.00(17)
C16 C15 C8 107.56(15)
C17 C16 C15 124.0(2)
C17 C16 C13 129.3(2)
C15 C16 C13 106.68(16)
C16 C17 H17A 120.0
C16 C17 H17B 120.0
H17A C17 H17B 120.0
C4 C18 H18A 109.5
C4 C18 H18B 109.5
H18A C18 H18B 109.5
C4 C18 H18C 109.5
H18A C18 H18C 109.5
H18B C18 H18C 109.5
C4 C19 H19A 109.5
C4 C19 H19B 109.5
H19A C19 H19B 109.5
C4 C19 H19C 109.5
H19A C19 H19C 109.5
H19B C19 H19C 109.5
C10 C20 H20A 109.5
C10 C20 H20B 109.5
H20A C20 H20B 109.5
C10 C20 H20C 109.5
H20A C20 H20C 109.5
H20B C20 H20C 109.5
O1 C1' O2 123.0(2)
O1 C1' C2' 125.4(2)
O2 C1' C2' 111.6(2)
C1' C2' H2'1 109.5
C1' C2' H2'2 109.5
H2'1 C2' H2'2 109.5
C1' C2' H2'3 109.5
H2'1 C2' H2'3 109.5
H2'2 C2' H2'3 109.5
C1' O2 C3 118.14(16)
C7 O3 H3A 109.5
C14 O6 H6 109.5
H7A O7 H7B 108(2)

loop_
_geom_bond_atom_site_label_1
_geom_bond_atom_site_label_2
_geom_bond_distance
C1 C2 1.527(3)
C1 C10 1.537(2)
C1 H1A 0.9700
C1 H1B 0.9700
C2 C3 1.500(3)
C2 H2A 0.9700
C2 H2B 0.9700
C3 O2 1.469(2)
C3 C4 1.538(3)
C3 H3 0.9800
C4 C19 1.535(3)
C4 C18 1.541(3)
C4 C5 1.561(2)
C5 C6 1.529(2)
C5 C10 1.554(2)
C5 H5 0.9800
C6 C7 1.520(3)
C6 H6A 0.9700
C6 H6B 0.9700
C7 O3 1.435(2)
C7 C8 1.518(2)
C7 H7 0.9800
C8 C15 1.543(2)
C8 C14 1.550(2)
C8 C9 1.578(2)
C9 C11 1.525(2)
C9 C10 1.579(2)
C9 H9 0.9800
C10 C20 1.538(2)
C11 O4 1.206(2)
C11 C12 1.514(3)
C12 C13 1.533(3)
C12 H12A 0.9700
C12 H12B 0.9700
C13 C16 1.511(3)
C13 C14 1.519(3)
C13 H13 0.9800
C14 O6 1.423(2)
C14 H14 0.9800
C15 O5 1.206(2)
C15 C16 1.492(3)
C16 C17 1.323(3)
C17 H17A 0.9300
C17 H17B 0.9300
C18 H18A 0.9600
C18 H18B 0.9600
C18 H18C 0.9600
C19 H19A 0.9600
C19 H19B 0.9600
C19 H19C 0.9600
C20 H20A 0.9600
C20 H20B 0.9600
C20 H20C 0.9600
C1' O1 1.197(3)
C1' O2 1.335(3)
C1' C2' 1.477(4)
C2' H2'1 0.9600
C2' H2'2 0.9600
C2' H2'3 0.9600
O3 H3A 0.8200
O6 H6 0.8200
O7 H7A 0.832(10)
O7 H7B 0.838(10)

loop_
_geom_torsion_atom_site_label_1
_geom_torsion_atom_site_label_2
_geom_torsion_atom_site_label_3
_geom_torsion_atom_site_label_4
_geom_torsion
C10 C1 C2 C3 57.6(2)
C1 C2 C3 O2 70.32(19)
C1 C2 C3 C4 -51.5(2)
O2 C3 C4 C19 44.5(2)
C2 C3 C4 C19 163.95(17)
O2 C3 C4 C18 159.78(17)
C2 C3 C4 C18 -80.7(2)
O2 C3 C4 C5 -75.41(19)
C2 C3 C4 C5 44.1(2)
C19 C4 C5 C6 63.5(2)
C3 C4 C5 C6 -176.48(15)
C18 C4 C5 C6 -56.1(2)
C19 C4 C5 C10 -165.68(15)
C3 C4 C5 C10 -45.6(2)
C18 C4 C5 C10 74.8(2)
C10 C5 C6 C7 62.73(19)
C4 C5 C6 C7 -163.08(16)
C5 C6 C7 O3 -179.05(14)
C5 C6 C7 C8 -56.4(2)
O3 C7 C8 C15 -71.37(17)
C6 C7 C8 C15 164.92(14)
O3 C7 C8 C14 42.6(2)
C6 C7 C8 C14 -81.13(19)
O3 C7 C8 C9 171.83(14)
C6 C7 C8 C9 48.11(18)
C7 C8 C9 C11 177.78(14)
C15 C8 C9 C11 57.78(17)
C14 C8 C9 C11 -48.79(18)
C7 C8 C9 C10 -50.16(18)
C15 C8 C9 C10 -170.16(14)
C14 C8 C9 C10 83.27(17)
C2 C1 C10 C20 68.6(2)
C2 C1 C10 C5 -55.55(19)
C2 C1 C10 C9 -169.00(15)
C6 C5 C10 C1 -175.78(14)
C4 C5 C10 C1 51.61(19)
C6 C5 C10 C20 63.72(18)
C4 C5 C10 C20 -68.89(19)
C6 C5 C10 C9 -60.33(16)
C4 C5 C10 C9 167.06(13)
C11 C9 C10 C1 -57.39(18)
C8 C9 C10 C1 171.34(14)
C11 C9 C10 C20 62.32(19)
C8 C9 C10 C20 -68.95(19)
C11 C9 C10 C5 -172.55(13)
C8 C9 C10 C5 56.18(16)
C8 C9 C11 O4 -143.79(18)
C10 C9 C11 O4 82.9(2)
C8 C9 C11 C12 34.2(2)
C10 C9 C11 C12 -99.12(18)
O4 C11 C12 C13 139.5(2)
C9 C11 C12 C13 -38.4(2)
C11 C12 C13 C16 -53.3(2)
C11 C12 C13 C14 58.3(2)
C16 C13 C14 O6 -72.78(16)
C12 C13 C14 O6 171.15(15)
C16 C13 C14 C8 44.61(16)
C12 C13 C14 C8 -71.46(19)
C7 C8 C14 O6 -50.7(2)
C15 C8 C14 O6 69.82(17)
C9 C8 C14 O6 -178.81(14)
C7 C8 C14 C13 -165.63(15)
C15 C8 C14 C13 -45.12(16)
C9 C8 C14 C13 66.25(17)
C7 C8 C15 O5 -25.3(2)
C14 C8 C15 O5 -151.46(17)
C9 C8 C15 O5 93.12(19)
C7 C8 C15 C16 155.57(14)
C14 C8 C15 C16 29.43(16)
C9 C8 C15 C16 -85.99(15)
O5 C15 C16 C17 -4.8(3)
C8 C15 C16 C17 174.27(18)
O5 C15 C16 C13 177.92(17)
C8 C15 C16 C13 -2.98(18)
C14 C13 C16 C17 157.3(2)
C12 C13 C16 C17 -85.6(2)
C14 C13 C16 C15 -25.64(17)
C12 C13 C16 C15 91.48(17)
O1 C1' O2 C3 6.9(3)
C2' C1' O2 C3 -173.4(2)
C2 C3 O2 C1' 124.98(18)
C4 C3 O2 C1' -109.73(19)
